data_9014980
loop_
_publ_author_name
'Benhamada, L.'
'Grandin, A.'
'Borel, M.'
'Leclaire, A.'
'Raveau, B.'

_publ_section_title
;
 A mixed valence vanadium phosphate with a tunnel structure:
 Rb6V6P6O31
 _cod_database_code 1001498
;
_journal_name_full 'Journal of Solid State Chemistry'
_journal_page_first 274
_journal_page_last 280
_journal_paper_doi 10.1016/0022-4596(91)90192-K
_journal_volume 94
_journal_year 1991
_chemical_formula_sum 'O15.5 P3 Rb3 V3'
_space_group_IT_number 62
_symmetry_space_group_name_Hall '-P 2ac 2n'
_symmetry_space_group_name_H-M 'P n m a'
_cell_angle_alpha 90
_cell_angle_beta 90
_cell_angle_gamma 90
_cell_length_a 7.0656
_cell_length_b 13.4988
_cell_length_c 14.4198
_cell_formula_units_Z 4
_cell_volume 1375.319
_database_code_amcsd 0013720
_exptl_crystal_density_diffrn 3.623
_cod_duplicate_entry 1001498
_cod_original_formula_sum 'Rb3 V3 P3 O15.5'
_cod_database_code 9014980
_amcsd_formula_title 'O31 P6 Rb6 V6'

loop_
_space_group_symop_operation_xyz
x,y,z
x,1/2-y,z
-x,1/2+y,-z
1/2-x,1/2+y,1/2+z
1/2+x,1/2-y,1/2-z
1/2+x,y,1/2-z
1/2-x,-y,1/2+z
-x,-y,-z

loop_
_atom_site_label
_atom_site_fract_x
_atom_site_fract_y
_atom_site_fract_z
_atom_site_occupancy
Rb1 0.09620 0.00833 0.16277 1.00000
Rb2 0.10800 0.25000 0.99396 1.00000
V1 0.14920 0.12460 0.42310 1.00000
V2 0.25980 0.75000 0.24010 1.00000
P1 0.04210 0.89990 0.38090 1.00000
P2 0.35230 0.25000 0.26030 0.50000
P3 0.26370 0.25000 0.24020 0.50000
O1 0.32350 0.06840 0.47160 1.00000
O2 0.20500 0.25000 0.45600 1.00000
O3 0.02750 0.01240 0.35860 1.00000
O4 -0.05510 0.11700 0.51380 1.00000
O5 0.26450 0.15690 0.29720 1.00000
O6 0.04500 0.75000 0.20000 1.00000
O7 0.36460 0.64770 0.15900 1.00000
O8 0.22190 0.64320 0.33640 1.00000
O9 0.39000 0.25000 0.15820 1.00000
O10 0.05800 0.25000 0.19000 0.50000

loop_
_cod_related_entry_id
_cod_related_entry_database
_cod_related_entry_code
1 AMCSD 0013720
